data_6000331
loop_
_publ_author_name
'Gravereau, P.'
'Chaminade, J. P.'
'Manoun, B.'
'Krimi, S.'
'El, Jazouli A'

_publ_section_title
;
 Ab initio determination and Rietveld refinement of the crystal structure
 of Ni0.50TiO(PO4)
;
_journal_name_full 'Powder Diffraction'
_journal_page_first 10
_journal_page_last 15
_journal_paper_doi 10.1017/S088571560001023X
_journal_volume 14
_journal_year 1999
_chemical_formula_sum 'Ni0.5 O5 P Ti'
_space_group_name_H-M_alt 'P 1 21/c 1'
_cell_angle_alpha 90.000
_cell_angle_beta 120.233
_cell_angle_gamma 90.000
_cell_length_a 7.3830
_cell_length_b 7.3226
_cell_length_c 7.3444
_cell_volume 343.05
_cod_database_code 6000331

loop_
_atom_site_label
_atom_site_fract_x
_atom_site_fract_y
_atom_site_fract_z
? ? ? ?
